data_4519097
loop_
_publ_author_name
'Chen, Ke'
'Zhu, Hongdan'
'Li, Yuling'
'Peng, Qian'
'Guo, Yinlong'
'Wang, Xiaoming'

_publ_section_title
;
 Dinuclear Cobalt Complex-Catalyzed Stereodivergent Semireduction of
 Alkynes: Switchable Selectivities Controlled by H2O
;
_journal_name_full 'ACS Catalysis'
_journal_page_first 13696
_journal_page_last 13705
_journal_paper_doi 10.1021/acscatal.1c04141
_journal_year 2021
_chemical_formula_moiety 'C16 H24 Cl Co N3 O, C F3 O3 S, 2(C2 H3 N)'
_chemical_formula_sum 'C21 H30 Cl Co F3 N5 O4 S'
_chemical_formula_weight 599.94
_space_group_crystal_system monoclinic
_space_group_IT_number 14
_space_group_name_Hall '-P 2ybc'
_space_group_name_H-M_alt 'P 1 21/c 1'
_atom_sites_solution_hydrogens mixed
_atom_sites_solution_primary dual
_audit_creation_date 2020-12-30
_audit_creation_method
;
Olex2 1.2
(compiled 2018.05.29 svn.r3508 for OlexSys, GUI svn.r5506)
;
_cell_angle_alpha 90
_cell_angle_beta 92.313(10)
_cell_angle_gamma 90
_cell_formula_units_Z 4
_cell_length_a 16.228(2)
_cell_length_b 16.9453(19)
_cell_length_c 9.6916(12)
_cell_measurement_reflns_used 4418
_cell_measurement_temperature 170(2)
_cell_measurement_theta_max 53.82
_cell_measurement_theta_min 4.58
_cell_volume 2662.9(6)
_computing_cell_refinement 'SAINT v8.37A (Bruker, 2015)'
_computing_data_reduction 'SAINT v8.37A (Bruker, 2015)'
_computing_molecular_graphics 'Olex2 (Dolomanov et al., 2009)'
_computing_publication_material 'Olex2 (Dolomanov et al., 2009)'
_computing_structure_refinement 'ShelXL (Sheldrick, 2015)'
_computing_structure_solution 'ShelXT (Sheldrick, 2015)'
_diffrn_ambient_temperature 169.97
_diffrn_measured_fraction_theta_full 0.977
_diffrn_measured_fraction_theta_max 0.967
_diffrn_measurement_device_type 'Bruker D8 Venture'
_diffrn_measurement_method '\f and \w scans'
_diffrn_radiation_type GaK\a
_diffrn_radiation_wavelength 1.34139
_diffrn_reflns_av_R_equivalents 0.1244
_diffrn_reflns_av_unetI/netI 0.1088
_diffrn_reflns_Laue_measured_fraction_full 0.977
_diffrn_reflns_Laue_measured_fraction_max 0.967
_diffrn_reflns_limit_h_max 19
_diffrn_reflns_limit_h_min -19
_diffrn_reflns_limit_k_max 18
_diffrn_reflns_limit_k_min -20
_diffrn_reflns_limit_l_max 11
_diffrn_reflns_limit_l_min -11
_diffrn_reflns_number 19882
_diffrn_reflns_point_group_measured_fraction_full 0.977
_diffrn_reflns_point_group_measured_fraction_max 0.967
_diffrn_reflns_theta_full 53.594
_diffrn_reflns_theta_max 55.212
_diffrn_reflns_theta_min 4.575
_diffrn_standards_number 0
_exptl_absorpt_coefficient_mu 4.913
_exptl_absorpt_correction_T_max 0.7508
_exptl_absorpt_correction_T_min 0.3854
_exptl_absorpt_correction_type multi-scan
_exptl_absorpt_process_details
'SADABS-2016/2 (Bruker,2016/2) was used for absorption correction. wR2(int) was 0.1513 before and 0.0905 after correction. The Ratio of minimum to maximum transmission is 0.5133. The \l/2 correction factor is Not present.'
_exptl_crystal_colour red
_exptl_crystal_colour_primary red
_exptl_crystal_density_diffrn 1.496
_exptl_crystal_description plate
_exptl_crystal_F_000 1240
_exptl_crystal_size_max 0.08
_exptl_crystal_size_mid 0.05
_exptl_crystal_size_min 0.005
_refine_diff_density_max 1.168
_refine_diff_density_min -1.024
_refine_diff_density_rms 0.129
_refine_ls_extinction_method none
_refine_ls_goodness_of_fit_ref 1.065
_refine_ls_hydrogen_treatment constr
_refine_ls_matrix_type full
_refine_ls_number_parameters 332
_refine_ls_number_reflns 4948
_refine_ls_number_restraints 0
_refine_ls_restrained_S_all 1.065
_refine_ls_R_factor_all 0.1673
_refine_ls_R_factor_gt 0.0971
_refine_ls_shift/su_max 0.001
_refine_ls_shift/su_mean 0.000
_refine_ls_structure_factor_coef Fsqd
_refine_ls_weighting_details 'w=1/[\s^2^(Fo^2^)+(0.1000P)^2^+10.0000P] where P=(Fo^2^+2Fc^2^)/3'
_refine_ls_weighting_scheme calc
_refine_ls_wR_factor_gt 0.2199
_refine_ls_wR_factor_ref 0.2630
_reflns_Friedel_coverage 0.000
_reflns_number_gt 2793
_reflns_number_total 4948
_reflns_threshold_expression 'I > 2\s(I)'
_cod_data_source_file cs1c04141_si_002.cif
_cod_data_source_block mj20023
_cod_original_cell_volume 2662.8(6)
_cod_database_code 4519097
_shelx_shelxl_version_number 2016/6
_shelx_space_group_comment
;
The symmetry employed for this shelxl refinement is uniquely defined
by the following loop, which should always be used as a source of
symmetry information in preference to the above space-group names.
They are only intended as comments.
;
_shelx_estimated_absorpt_t_max 0.976
_shelx_estimated_absorpt_t_min 0.695
_olex2_refinement_description
;
1. Fixed Uiso
 At 1.2 times of:
  All C(H) groups, All C(H,H) groups
 At 1.5 times of:
  All C(H,H,H) groups, All O(H) groups
2.a Riding coordinates:
 O1(H1)
2.b Secondary CH2 refined with riding coordinates:
 C1(H1A,H1B), C2(H2A,H2B), C10(H10A,H10B)
2.c Aromatic/amide H refined with riding coordinates:
 C5(H5), C7(H7)
2.d Idealised Me refined as rotating group:
 C11(H11A,H11B,H11C), C13(H13A,H13B,H13C), C14(H14A,H14B,H14C), C15(H15A,H15B,
 H15C), C16(H16A,H16B,H16C), C19(H19A,H19B,H19C), C21(H21A,H21B,H21C)
;
_olex2_submission_special_instructions 'No special instructions were received'

loop_
_space_group_symop_operation_xyz
'x, y, z'
'-x, y+1/2, -z+1/2'
'-x, -y, -z'
'x, -y-1/2, z-1/2'

loop_
_atom_site_label
_atom_site_type_symbol
_atom_site_fract_x
_atom_site_fract_y
_atom_site_fract_z
_atom_site_U_iso_or_equiv
_atom_site_adp_type
_atom_site_occupancy
_atom_site_site_symmetry_order
_atom_site_calc_flag
_atom_site_refinement_flags_posn
_atom_site_refinement_flags_adp
_atom_site_refinement_flags_occupancy
_atom_site_disorder_assembly
_atom_site_disorder_group
Co1 Co 0.46205(7) 0.54624(6) 0.38592(11) 0.0423(4) Uani 1 1 d . . . . .
Cl1 Cl 0.51594(13) 0.61622(10) 0.2154(2) 0.0512(6) Uani 1 1 d . . . . .
O1 O 0.5676(3) 0.5227(3) 0.4692(5) 0.0477(13) Uani 1 1 d . . . . .
H1 H 0.599032 0.505715 0.407725 0.072 Uiso 1 1 d R . . . .
N1 N 0.4472(4) 0.6442(3) 0.4910(6) 0.0437(15) Uani 1 1 d . . . . .
N2 N 0.3554(4) 0.5683(3) 0.3266(6) 0.0419(15) Uani 1 1 d . . . . .
N3 N 0.4456(5) 0.4603(3) 0.2518(6) 0.0461(16) Uani 1 1 d . . . . .
C1 C 0.4980(5) 0.6767(4) 0.7297(8) 0.050(2) Uani 1 1 d . . . . .
H1A H 0.447094 0.706880 0.746036 0.060 Uiso 1 1 calc R . . . .
H1B H 0.543916 0.703099 0.781743 0.060 Uiso 1 1 calc R . . . .
C2 C 0.5145(5) 0.6807(4) 0.5794(8) 0.0477(19) Uani 1 1 d . . . . .
H2A H 0.556921 0.658515 0.566025 0.057 Uiso 1 1 calc R . . . .
H2B H 0.519627 0.725871 0.557601 0.057 Uiso 1 1 calc R . . . .
C3 C 0.3760(5) 0.6800(4) 0.4685(8) 0.050(2) Uani 1 1 d . . . . .
C4 C 0.3195(5) 0.6350(4) 0.3754(8) 0.0460(19) Uani 1 1 d . . . . .
C5 C 0.2392(5) 0.6529(4) 0.3283(9) 0.051(2) Uani 1 1 d . . . . .
H5 H 0.212651 0.701428 0.361889 0.061 Uiso 1 1 calc R . . . .
C6 C 0.1956(5) 0.6046(4) 0.2357(9) 0.050(2) Uani 1 1 d . . . . .
C7 C 0.2365(5) 0.5358(4) 0.1907(9) 0.050(2) Uani 1 1 d . . . . .
H7 H 0.207437 0.498546 0.126746 0.060 Uiso 1 1 calc R . . . .
C8 C 0.3171(5) 0.5207(4) 0.2363(8) 0.0440(19) Uani 1 1 d . . . . .
C9 C 0.3728(5) 0.4590(4) 0.1899(8) 0.0428(18) Uani 1 1 d . . . . .
C10 C 0.5119(5) 0.4061(4) 0.2120(8) 0.046(2) Uani 1 1 d . . . . .
H10A H 0.565722 0.427849 0.245301 0.056 Uiso 1 1 calc R . . . .
H10B H 0.512154 0.403023 0.110017 0.056 Uiso 1 1 calc R . . . .
C11 C 0.3434(6) 0.4047(5) 0.0759(9) 0.055(2) Uani 1 1 d . . . . .
H11A H 0.325287 0.436167 -0.005877 0.083 Uiso 1 1 calc GR . . . .
H11B H 0.296491 0.372837 0.107274 0.083 Uiso 1 1 calc GR . . . .
H11C H 0.388870 0.369121 0.051061 0.083 Uiso 1 1 calc GR . . . .
C12 C 0.1091(5) 0.6262(5) 0.1796(9) 0.053(2) Uani 1 1 d . . . . .
C13 C 0.0639(7) 0.5552(6) 0.1148(12) 0.081(3) Uani 1 1 d . . . . .
H13A H 0.095214 0.535105 0.036478 0.122 Uiso 1 1 calc GR . . . .
H13B H 0.008098 0.571486 0.081000 0.122 Uiso 1 1 calc GR . . . .
H13C H 0.059298 0.513124 0.184855 0.122 Uiso 1 1 calc GR . . . .
C14 C 0.1183(7) 0.6883(7) 0.0678(12) 0.086(3) Uani 1 1 d . . . . .
H14A H 0.144237 0.736215 0.108825 0.128 Uiso 1 1 calc GR . . . .
H14B H 0.063255 0.701862 0.026768 0.128 Uiso 1 1 calc GR . . . .
H14C H 0.153410 0.667286 -0.004874 0.128 Uiso 1 1 calc GR . . . .
C15 C 0.0580(7) 0.6615(9) 0.2936(14) 0.109(5) Uani 1 1 d . . . . .
H15A H 0.052659 0.622228 0.368435 0.163 Uiso 1 1 calc GR . . . .
H15B H 0.002527 0.675616 0.255132 0.163 Uiso 1 1 calc GR . . . .
H15C H 0.085772 0.709340 0.331156 0.163 Uiso 1 1 calc GR . . . .
C16 C 0.3523(5) 0.7579(4) 0.5223(9) 0.052(2) Uani 1 1 d . . . . .
H16A H 0.311890 0.750896 0.595127 0.078 Uiso 1 1 calc GR . . . .
H16B H 0.327250 0.789992 0.446177 0.078 Uiso 1 1 calc GR . . . .
H16C H 0.401879 0.785158 0.561532 0.078 Uiso 1 1 calc GR . . . .
S1 S 0.75918(14) 0.42870(12) 0.2589(2) 0.0583(6) Uani 1 1 d . . . . .
F1 F 0.8786(5) 0.5257(6) 0.3082(15) 0.189(6) Uani 1 1 d . . . . .
F2 F 0.9191(4) 0.4181(5) 0.2446(8) 0.114(2) Uani 1 1 d . . . . .
F3 F 0.8788(6) 0.4308(9) 0.4459(9) 0.185(5) Uani 1 1 d . . . . .
O2 O 0.7102(4) 0.4654(4) 0.3595(8) 0.085(2) Uani 1 1 d . . . . .
O3 O 0.7587(5) 0.3459(4) 0.2666(10) 0.108(3) Uani 1 1 d . . . . .
O4 O 0.7507(5) 0.4578(5) 0.1242(8) 0.104(3) Uani 1 1 d . . . . .
C17 C 0.8629(7) 0.4513(7) 0.3152(13) 0.083(3) Uani 1 1 d . . . . .
N4 N 0.7079(8) 0.7134(12) 0.6361(18) 0.161(6) Uani 1 1 d . . . . .
C18 C 0.7198(9) 0.7738(10) 0.7074(19) 0.110(5) Uani 1 1 d . . . . .
C19 C 0.7333(11) 0.8362(9) 0.7969(19) 0.146(7) Uani 1 1 d . . . . .
H19A H 0.730130 0.817397 0.893229 0.219 Uiso 1 1 calc GR . . . .
H19B H 0.690784 0.877188 0.778467 0.219 Uiso 1 1 calc GR . . . .
H19C H 0.788616 0.858782 0.783080 0.219 Uiso 1 1 calc GR . . . .
N5 N 0.8863(10) 0.6749(9) 0.8967(19) 0.139(5) Uani 1 1 d . . . . .
C20 C 0.8957(10) 0.6670(9) 0.783(2) 0.113(5) Uani 1 1 d . . . . .
C21 C 0.9000(11) 0.6499(13) 0.632(2) 0.164(8) Uani 1 1 d . . . . .
H21A H 0.877914 0.695433 0.578161 0.246 Uiso 1 1 calc GR . . . .
H21B H 0.866860 0.602319 0.608751 0.246 Uiso 1 1 calc GR . . . .
H21C H 0.958114 0.640622 0.608909 0.246 Uiso 1 1 calc GR . . . .

loop_
_atom_site_aniso_label
_atom_site_aniso_U_11
_atom_site_aniso_U_22
_atom_site_aniso_U_33
_atom_site_aniso_U_23
_atom_site_aniso_U_13
_atom_site_aniso_U_12
Co1 0.0583(8) 0.0225(5) 0.0471(7) -0.0007(4) 0.0127(5) 0.0018(5)
Cl1 0.0710(14) 0.0289(9) 0.0549(12) 0.0055(7) 0.0173(10) 0.0000(8)
O1 0.060(4) 0.032(3) 0.053(3) -0.006(2) 0.014(3) -0.008(2)
N1 0.055(4) 0.027(3) 0.050(4) 0.003(3) 0.013(3) 0.001(3)
N2 0.060(4) 0.025(3) 0.041(3) -0.002(2) 0.006(3) -0.005(3)
N3 0.071(5) 0.023(3) 0.045(4) 0.002(3) 0.011(3) 0.004(3)
C1 0.060(5) 0.034(4) 0.054(5) -0.003(3) 0.000(4) 0.008(4)
C2 0.058(5) 0.029(4) 0.057(5) 0.003(3) 0.012(4) -0.002(3)
C3 0.069(6) 0.034(4) 0.049(5) 0.002(3) 0.013(4) 0.004(4)
C4 0.060(5) 0.026(4) 0.052(5) 0.001(3) 0.009(4) 0.006(3)
C5 0.064(6) 0.032(4) 0.058(5) 0.005(3) 0.024(4) 0.003(4)
C6 0.059(5) 0.032(4) 0.059(5) 0.000(3) 0.013(4) -0.005(4)
C7 0.051(5) 0.036(4) 0.064(5) 0.000(4) 0.010(4) 0.001(3)
C8 0.065(5) 0.020(3) 0.047(4) 0.006(3) 0.010(4) 0.000(3)
C9 0.059(5) 0.019(3) 0.051(5) 0.001(3) 0.011(4) 0.003(3)
C10 0.072(6) 0.021(3) 0.048(4) -0.002(3) 0.021(4) 0.007(3)
C11 0.070(6) 0.038(4) 0.058(5) -0.010(4) 0.002(4) -0.004(4)
C12 0.047(5) 0.042(5) 0.070(6) -0.001(4) 0.001(4) 0.006(4)
C13 0.077(7) 0.055(6) 0.112(9) -0.007(6) 0.008(7) 0.001(5)
C14 0.067(7) 0.084(8) 0.105(9) 0.026(7) -0.007(6) 0.009(6)
C15 0.066(7) 0.146(12) 0.114(10) -0.041(9) -0.008(7) 0.036(7)
C16 0.061(5) 0.025(4) 0.070(6) -0.001(3) 0.014(4) 0.005(3)
S1 0.0673(15) 0.0427(11) 0.0662(14) 0.0038(9) 0.0192(12) 0.0029(9)
F1 0.112(7) 0.098(6) 0.361(17) -0.080(8) 0.054(8) -0.031(5)
F2 0.075(4) 0.146(6) 0.122(6) 0.005(5) 0.030(4) 0.020(4)
F3 0.114(7) 0.351(17) 0.089(6) 0.006(8) 0.015(5) -0.027(8)
O2 0.071(5) 0.088(5) 0.097(5) -0.008(4) 0.035(4) 0.008(4)
O3 0.119(7) 0.043(4) 0.162(8) 0.016(4) 0.022(6) -0.002(4)
O4 0.108(6) 0.135(7) 0.070(5) 0.033(5) 0.016(4) 0.042(5)
C17 0.082(8) 0.083(8) 0.086(8) 0.000(6) 0.027(7) -0.002(6)
N4 0.095(9) 0.223(19) 0.164(14) 0.018(13) -0.012(9) -0.050(11)
C18 0.086(10) 0.109(12) 0.133(13) 0.025(10) -0.010(9) -0.015(8)
C19 0.146(14) 0.096(11) 0.190(17) -0.049(11) -0.068(13) 0.005(10)
N5 0.116(11) 0.131(12) 0.167(14) -0.014(12) -0.011(11) 0.018(8)
C20 0.094(10) 0.074(9) 0.171(18) 0.024(11) 0.010(12) 0.009(7)
C21 0.133(15) 0.22(2) 0.143(16) 0.014(15) 0.018(12) 0.062(14)

loop_
_atom_type_symbol
_atom_type_description
_atom_type_scat_dispersion_real
_atom_type_scat_dispersion_imag
_atom_type_scat_source
C C 0.0148 0.0070 'International Tables Vol C Tables 4.2.6.8 and 6.1.1.4'
H H 0.0000 0.0000 'International Tables Vol C Tables 4.2.6.8 and 6.1.1.4'
Cl Cl 0.3281 0.5435 'International Tables Vol C Tables 4.2.6.8 and 6.1.1.4'
Co Co -0.6671 2.8827 'International Tables Vol C Tables 4.2.6.8 and 6.1.1.4'
F F 0.0583 0.0400 'International Tables Vol C Tables 4.2.6.8 and 6.1.1.4'
N N 0.0253 0.0136 'International Tables Vol C Tables 4.2.6.8 and 6.1.1.4'
O O 0.0389 0.0241 'International Tables Vol C Tables 4.2.6.8 and 6.1.1.4'
S S 0.2925 0.4295 'International Tables Vol C Tables 4.2.6.8 and 6.1.1.4'

loop_
_geom_angle_atom_site_label_1
_geom_angle_atom_site_label_2
_geom_angle_atom_site_label_3
_geom_angle
_geom_angle_site_symmetry_1
_geom_angle_site_symmetry_3
_geom_angle_publ_flag
Cl1 Co1 Co1 132.29(9) . 3_666 ?
O1 Co1 Co1 39.52(17) 3_666 3_666 ?
O1 Co1 Co1 39.44(15) . 3_666 ?
O1 Co1 Cl1 93.02(16) . . ?
O1 Co1 Cl1 170.75(18) 3_666 . ?
O1 Co1 O1 79.0(2) 3_666 . ?
O1 Co1 N1 94.8(3) . . ?
O1 Co1 N1 95.5(2) 3_666 . ?
O1 Co1 N3 90.1(2) 3_666 . ?
O1 Co1 N3 102.8(3) . . ?
N1 Co1 Co1 96.7(2) . 3_666 ?
N1 Co1 Cl1 89.72(17) . . ?
N2 Co1 Co1 134.72(19) . 3_666 ?
N2 Co1 Cl1 92.99(19) . . ?
N2 Co1 O1 173.1(2) . . ?
N2 Co1 O1 95.3(2) . 3_666 ?
N2 Co1 N1 81.8(3) . . ?
N2 Co1 N3 81.0(3) . . ?
N3 Co1 Co1 98.31(19) . 3_666 ?
N3 Co1 Cl1 87.17(18) . . ?
N3 Co1 N1 162.2(3) . . ?
Co1 O1 Co1 101.0(2) 3_666 . ?
Co1 O1 H1 109.2 . . ?
Co1 O1 H1 119.1 3_666 . ?
C2 N1 Co1 123.0(5) . . ?
C3 N1 Co1 115.4(6) . . ?
C3 N1 C2 121.4(6) . . ?
C4 N2 Co1 118.1(5) . . ?
C8 N2 Co1 119.5(5) . . ?
C8 N2 C4 122.4(7) . . ?
C9 N3 Co1 114.5(5) . . ?
C9 N3 C10 121.7(6) . . ?
C10 N3 Co1 123.6(6) . . ?
H1A C1 H1B 107.5 . . ?
C2 C1 H1A 108.4 . . ?
C2 C1 H1B 108.4 . . ?
C2 C1 C10 115.4(6) . 3_666 ?
C10 C1 H1A 108.4 3_666 . ?
C10 C1 H1B 108.4 3_666 . ?
N1 C2 H2A 109.1 . . ?
N1 C2 H2B 109.1 . . ?
C1 C2 N1 112.7(6) . . ?
C1 C2 H2A 109.1 . . ?
C1 C2 H2B 109.1 . . ?
H2A C2 H2B 107.8 . . ?
N1 C3 C4 112.6(7) . . ?
N1 C3 C16 126.4(8) . . ?
C4 C3 C16 121.0(8) . . ?
N2 C4 C3 112.1(7) . . ?
N2 C4 C5 118.2(7) . . ?
C5 C4 C3 129.6(7) . . ?
C4 C5 H5 119.1 . . ?
C6 C5 C4 121.9(7) . . ?
C6 C5 H5 119.1 . . ?
C5 C6 C7 116.9(8) . . ?
C5 C6 C12 121.7(7) . . ?
C7 C6 C12 121.4(8) . . ?
C6 C7 H7 120.0 . . ?
C8 C7 C6 119.9(8) . . ?
C8 C7 H7 120.0 . . ?
N2 C8 C7 120.6(7) . . ?
N2 C8 C9 111.0(7) . . ?
C7 C8 C9 128.3(8) . . ?
N3 C9 C8 113.9(7) . . ?
N3 C9 C11 127.2(7) . . ?
C8 C9 C11 118.8(8) . . ?
N3 C10 C1 112.8(6) . 3_666 ?
N3 C10 H10A 109.0 . . ?
N3 C10 H10B 109.0 . . ?
C1 C10 H10A 109.0 3_666 . ?
C1 C10 H10B 109.0 3_666 . ?
H10A C10 H10B 107.8 . . ?
C9 C11 H11A 109.5 . . ?
C9 C11 H11B 109.5 . . ?
C9 C11 H11C 109.5 . . ?
H11A C11 H11B 109.5 . . ?
H11A C11 H11C 109.5 . . ?
H11B C11 H11C 109.5 . . ?
C6 C12 C13 112.0(7) . . ?
C14 C12 C6 107.7(7) . . ?
C14 C12 C13 108.1(8) . . ?
C14 C12 C15 108.4(9) . . ?
C15 C12 C6 110.6(8) . . ?
C15 C12 C13 109.8(9) . . ?
C12 C13 H13A 109.5 . . ?
C12 C13 H13B 109.5 . . ?
C12 C13 H13C 109.5 . . ?
H13A C13 H13B 109.5 . . ?
H13A C13 H13C 109.5 . . ?
H13B C13 H13C 109.5 . . ?
C12 C14 H14A 109.5 . . ?
C12 C14 H14B 109.5 . . ?
C12 C14 H14C 109.5 . . ?
H14A C14 H14B 109.5 . . ?
H14A C14 H14C 109.5 . . ?
H14B C14 H14C 109.5 . . ?
C12 C15 H15A 109.5 . . ?
C12 C15 H15B 109.5 . . ?
C12 C15 H15C 109.5 . . ?
H15A C15 H15B 109.5 . . ?
H15A C15 H15C 109.5 . . ?
H15B C15 H15C 109.5 . . ?
C3 C16 H16A 109.5 . . ?
C3 C16 H16B 109.5 . . ?
C3 C16 H16C 109.5 . . ?
H16A C16 H16B 109.5 . . ?
H16A C16 H16C 109.5 . . ?
H16B C16 H16C 109.5 . . ?
O2 S1 C17 104.0(5) . . ?
O3 S1 O2 113.3(5) . . ?
O3 S1 C17 101.8(6) . . ?
O4 S1 O2 116.7(5) . . ?
O4 S1 O3 113.6(6) . . ?
O4 S1 C17 105.4(6) . . ?
F1 C17 S1 112.3(10) . . ?
F1 C17 F2 104.6(10) . . ?
F1 C17 F3 105.9(13) . . ?
F2 C17 S1 114.9(9) . . ?
F2 C17 F3 106.1(11) . . ?
F3 C17 S1 112.3(8) . . ?
N4 C18 C19 174.7(18) . . ?
C18 C19 H19A 109.5 . . ?
C18 C19 H19B 109.5 . . ?
C18 C19 H19C 109.5 . . ?
H19A C19 H19B 109.5 . . ?
H19A C19 H19C 109.5 . . ?
H19B C19 H19C 109.5 . . ?
N5 C20 C21 173(2) . . ?
C20 C21 H21A 109.5 . . ?
C20 C21 H21B 109.5 . . ?
C20 C21 H21C 109.5 . . ?
H21A C21 H21B 109.5 . . ?
H21A C21 H21C 109.5 . . ?
H21B C21 H21C 109.5 . . ?

loop_
_geom_bond_atom_site_label_1
_geom_bond_atom_site_label_2
_geom_bond_distance
_geom_bond_site_symmetry_2
_geom_bond_publ_flag
Co1 Co1 2.940(2) 3_666 ?
Co1 Cl1 2.241(2) . ?
Co1 O1 1.903(5) 3_666 ?
Co1 O1 1.906(6) . ?
Co1 N1 1.967(6) . ?
Co1 N2 1.840(7) . ?
Co1 N3 1.963(6) . ?
O1 H1 0.8500 . ?
N1 C2 1.494(10) . ?
N1 C3 1.315(10) . ?
N2 C4 1.364(9) . ?
N2 C8 1.327(10) . ?
N3 C9 1.303(10) . ?
N3 C10 1.478(9) . ?
C1 H1A 0.9900 . ?
C1 H1B 0.9900 . ?
C1 C2 1.492(11) . ?
C1 C10 1.523(10) 3_666 ?
C2 H2A 0.8000 . ?
C2 H2B 0.8000 . ?
C3 C4 1.474(12) . ?
C3 C16 1.476(10) . ?
C4 C5 1.396(12) . ?
C5 H5 0.9900 . ?
C5 C6 1.386(12) . ?
C6 C7 1.419(10) . ?
C6 C12 1.530(12) . ?
C7 H7 0.9900 . ?
C7 C8 1.388(11) . ?
C8 C9 1.465(10) . ?
C9 C11 1.501(11) . ?
C10 H10A 0.9900 . ?
C10 H10B 0.9900 . ?
C11 H11A 0.9901 . ?
C11 H11B 0.9901 . ?
C11 H11C 0.9901 . ?
C12 C13 1.531(13) . ?
C12 C14 1.521(13) . ?
C12 C15 1.530(13) . ?
C13 H13A 0.9901 . ?
C13 H13B 0.9901 . ?
C13 H13C 0.9901 . ?
C14 H14A 0.9901 . ?
C14 H14B 0.9901 . ?
C14 H14C 0.9901 . ?
C15 H15A 0.9901 . ?
C15 H15B 0.9901 . ?
C15 H15C 0.9901 . ?
C16 H16A 0.9901 . ?
C16 H16B 0.9901 . ?
C16 H16C 0.9901 . ?
S1 O2 1.425(6) . ?
S1 O3 1.405(7) . ?
S1 O4 1.397(7) . ?
S1 C17 1.789(13) . ?
F1 C17 1.289(13) . ?
F2 C17 1.291(12) . ?
F3 C17 1.328(14) . ?
N4 C18 1.25(2) . ?
C18 C19 1.38(2) . ?
C19 H19A 0.9901 . ?
C19 H19B 0.9901 . ?
C19 H19C 0.9901 . ?
N5 C20 1.13(2) . ?
C20 C21 1.50(2) . ?
C21 H21A 0.9901 . ?
C21 H21B 0.9901 . ?
C21 H21C 0.9901 . ?
